data_7030453
loop_
_publ_author_name
'Ding, Nini'
'Hor, T. S. Andy'

_publ_section_title
;
 Ruthenium(II) N,S-heterocyclic carbene complexes and transfer
 hydrogenation of ketones.
;
_journal_issue 42
_journal_name_full 'Dalton transactions (Cambridge, England : 2003)'
_journal_page_first 10179
_journal_page_last 10185
_journal_paper_doi 10.1039/c0dt00562b
_journal_volume 39
_journal_year 2010
_chemical_formula_sum 'C50 H48 I N O2 P2 Ru S'
_chemical_formula_weight 1016.86
_chemical_name_systematic
;
?
;
_space_group_IT_number 2
_symmetry_cell_setting triclinic
_symmetry_space_group_name_Hall '-P 1'
_symmetry_space_group_name_H-M 'P -1'
_atom_sites_solution_hydrogens geom
_atom_sites_solution_primary direct
_atom_sites_solution_secondary difmap
_audit_creation_method SHELXL-97
_cell_angle_alpha 72.444(2)
_cell_angle_beta 76.977(2)
_cell_angle_gamma 69.123(2)
_cell_formula_units_Z 2
_cell_length_a 11.5401(16)
_cell_length_b 12.3535(17)
_cell_length_c 17.615(3)
_cell_measurement_reflns_used 7550
_cell_measurement_temperature 223(2)
_cell_measurement_theta_max 27.52
_cell_measurement_theta_min 2.45
_cell_volume 2217.4(6)
_computing_cell_refinement 'Bruker SMART'
_computing_data_collection 'Bruker SMART'
_computing_data_reduction 'Bruker SAINT'
_computing_molecular_graphics 'Bruker SHELXTL'
_computing_publication_material 'Bruker SHELXTL'
_computing_structure_refinement 'SHELXL-97 (Sheldrick, 1997)'
_computing_structure_solution 'SHELXS-97 (Sheldrick, 1990)'
_diffrn_ambient_temperature 223(2)
_diffrn_measured_fraction_theta_full 0.999
_diffrn_measured_fraction_theta_max 0.999
_diffrn_measurement_device_type 'CCD area detector'
_diffrn_measurement_method 'phi and omega scans'
_diffrn_radiation_monochromator graphite
_diffrn_radiation_source 'fine-focus sealed tube'
_diffrn_radiation_type MoK\a
_diffrn_radiation_wavelength 0.71073
_diffrn_reflns_av_R_equivalents 0.0272
_diffrn_reflns_av_sigmaI/netI 0.0302
_diffrn_reflns_limit_h_max 14
_diffrn_reflns_limit_h_min -14
_diffrn_reflns_limit_k_max 16
_diffrn_reflns_limit_k_min -16
_diffrn_reflns_limit_l_max 22
_diffrn_reflns_limit_l_min -22
_diffrn_reflns_number 28850
_diffrn_reflns_theta_full 27.50
_diffrn_reflns_theta_max 27.50
_diffrn_reflns_theta_min 1.22
_exptl_absorpt_coefficient_mu 1.210
_exptl_absorpt_correction_T_max 0.9094
_exptl_absorpt_correction_T_min 0.7129
_exptl_absorpt_correction_type multi-scan
_exptl_crystal_colour Orange
_exptl_crystal_density_diffrn 1.523
_exptl_crystal_density_method 'not measured'
_exptl_crystal_description Block
_exptl_crystal_F_000 1028
_exptl_crystal_size_max 0.30
_exptl_crystal_size_mid 0.24
_exptl_crystal_size_min 0.08
_refine_diff_density_max 0.618
_refine_diff_density_min -0.475
_refine_diff_density_rms 0.070
_refine_ls_extinction_method none
_refine_ls_goodness_of_fit_ref 1.041
_refine_ls_hydrogen_treatment mixed
_refine_ls_matrix_type full
_refine_ls_number_parameters 548
_refine_ls_number_reflns 10157
_refine_ls_number_restraints 6
_refine_ls_restrained_S_all 1.041
_refine_ls_R_factor_all 0.0300
_refine_ls_R_factor_gt 0.0269
_refine_ls_shift/su_max 0.003
_refine_ls_shift/su_mean 0.000
_refine_ls_structure_factor_coef Fsqd
_refine_ls_weighting_details 'calc w=1/[\s^2^(Fo^2^)+(0.0264P)^2^+1.4816P] where P=(Fo^2^+2Fc^2^)/3'
_refine_ls_weighting_scheme calc
_refine_ls_wR_factor_gt 0.0637
_refine_ls_wR_factor_ref 0.0658
_reflns_number_gt 9304
_reflns_number_total 10157
_reflns_threshold_expression >2sigma(I)
_cod_data_source_file c0dt00562b.txt
_cod_data_source_block 9
_cod_depositor_comments
;
The following automatic conversions were performed:

'_symmetry_cell_setting' value 'Triclinic' changed to 'triclinic'
according to
/usr/data/users/saulius/automatic-downloads/retrospective/RSC/lib/dictionaries/cif_core.dic
dictionary named 'cif_core.dic' version 2.4.2 from
2011-04-26.

'_exptl_absorpt_correction_type' value 'Multi-scan'
changed to 'multi-scan' according to
/usr/data/users/saulius/automatic-downloads/retrospective/RSC/lib/dictionaries/cif_core.dic
dictionary named 'cif_core.dic' version 2.4.2 from 2011-04-26.

Automatic conversion script
Id: cif_fix_values 2281 2013-09-26 08:29:07Z andrius 
;
_cod_original_cell_volume 2217.4(5)
_cod_original_sg_symbol_H-M P-1
_cod_database_code 7030453

loop_
_symmetry_equiv_pos_as_xyz
'x, y, z'
'-x, -y, -z'

loop_
_atom_site_label
_atom_site_type_symbol
_atom_site_fract_x
_atom_site_fract_y
_atom_site_fract_z
_atom_site_U_iso_or_equiv
_atom_site_adp_type
_atom_site_occupancy
_atom_site_symmetry_multiplicity
_atom_site_calc_flag
_atom_site_refinement_flags
_atom_site_disorder_assembly
_atom_site_disorder_group
I1 I 0.062233(12) 0.473628(12) 0.243458(8) 0.02761(5) Uani 1 1 d . . .
Ru1 Ru 0.316569(14) 0.380102(14) 0.241698(9) 0.01983(5) Uani 1 1 d . . .
N1 N 0.37790(17) 0.28337(16) 0.41241(10) 0.0269(4) Uani 1 1 d . A .
O1 O 0.51389(13) 0.33000(13) 0.20566(9) 0.0274(3) Uani 1 1 d . . .
O2 O 0.39486(14) 0.44446(14) 0.11403(9) 0.0309(3) Uani 1 1 d . . .
P1 P 0.30684(5) 0.21876(5) 0.19832(3) 0.02323(11) Uani 1 1 d . . .
P2 P 0.31688(5) 0.56324(5) 0.26292(3) 0.02234(11) Uani 1 1 d . . .
S1 S 0.16031(5) 0.28134(6) 0.41476(3) 0.03307(13) Uani 1 1 d . . .
C1 C 0.29756(19) 0.30846(18) 0.35859(12) 0.0238(4) Uani 1 1 d . . .
C2 C 0.3301(2) 0.25901(19) 0.49421(13) 0.0311(5) Uani 1 1 d . . .
C3 C 0.3873(3) 0.2491(3) 0.55900(15) 0.0454(6) Uani 1 1 d . . .
H3 H 0.4687 0.2540 0.5512 0.054 Uiso 1 1 calc R . .
C4 C 0.3204(3) 0.2318(3) 0.63512(16) 0.0557(8) Uani 1 1 d . . .
H4 H 0.3570 0.2258 0.6794 0.067 Uiso 1 1 calc R . .
C5 C 0.2011(3) 0.2232(3) 0.64742(15) 0.0522(8) Uani 1 1 d . . .
H5 H 0.1580 0.2113 0.6998 0.063 Uiso 1 1 calc R . .
C6 C 0.1448(3) 0.2318(2) 0.58375(15) 0.0449(6) Uani 1 1 d . . .
H6 H 0.0641 0.2250 0.5920 0.054 Uiso 1 1 calc R . .
C7 C 0.2106(2) 0.2510(2) 0.50674(13) 0.0325(5) Uani 1 1 d . . .
C8 C 0.5069(2) 0.2842(2) 0.38791(16) 0.0346(5) Uani 1 1 d D . .
H8A H 0.522(3) 0.327(3) 0.4209(18) 0.047(8) Uiso 1 1 d . . .
H8B H 0.513(3) 0.323(3) 0.3387(19) 0.047(8) Uiso 1 1 d . . .
C9A C 0.5970(5) 0.1634(5) 0.4232(5) 0.0417(19) Uani 0.458(10) 1 d PD A 1
H9AA H 0.5810 0.1491 0.4825 0.050 Uiso 0.458(10) 1 calc PR A 1
C10A C 0.5824(8) 0.0649(8) 0.4016(7) 0.084(3) Uani 0.458(10) 1 d PD A 1
H10A H 0.4984 0.0602 0.4217 0.127 Uiso 0.458(10) 1 calc PR A 1
H10B H 0.6428 -0.0092 0.4250 0.127 Uiso 0.458(10) 1 calc PR A 1
H10C H 0.5961 0.0779 0.3436 0.127 Uiso 0.458(10) 1 calc PR A 1
C11A C 0.7279(8) 0.1751(9) 0.3956(7) 0.084(3) Uani 0.458(10) 1 d PD A 1
H11A H 0.7892 0.1001 0.4166 0.127 Uiso 0.458(10) 1 calc PR A 1
H11B H 0.7347 0.2377 0.4153 0.127 Uiso 0.458(10) 1 calc PR A 1
H11C H 0.7432 0.1951 0.3374 0.127 Uiso 0.458(10) 1 calc PR A 1
C9B C 0.6064(5) 0.1683(6) 0.3731(5) 0.057(2) Uani 0.542(10) 1 d PD A 2
H9BA H 0.5778 0.1417 0.3350 0.068 Uiso 0.542(10) 1 calc PR A 2
C10B C 0.6226(9) 0.0720(10) 0.4474(7) 0.140(5) Uani 0.542(10) 1 d PD A 2
H10D H 0.6857 0.0005 0.4354 0.210 Uiso 0.542(10) 1 calc PR A 2
H10E H 0.5439 0.0556 0.4692 0.210 Uiso 0.542(10) 1 calc PR A 2
H10F H 0.6489 0.0966 0.4864 0.210 Uiso 0.542(10) 1 calc PR A 2
C11B C 0.7295(8) 0.1839(10) 0.3374(8) 0.140(5) Uani 0.542(10) 1 d PD A 2
H11D H 0.7883 0.1083 0.3291 0.210 Uiso 0.542(10) 1 calc PR A 2
H11E H 0.7593 0.2112 0.3733 0.210 Uiso 0.542(10) 1 calc PR A 2
H11F H 0.7218 0.2426 0.2863 0.210 Uiso 0.542(10) 1 calc PR A 2
C12 C 0.5035(2) 0.3880(2) 0.13317(13) 0.0316(5) Uani 1 1 d . . .
C13 C 0.6170(3) 0.3898(3) 0.07186(18) 0.0613(9) Uani 1 1 d . . .
H13A H 0.6122 0.3566 0.0291 0.074 Uiso 1 1 calc R . .
H13B H 0.6139 0.4733 0.0478 0.074 Uiso 1 1 calc R . .
C14 C 0.7403(2) 0.3234(3) 0.1017(2) 0.0554(8) Uani 1 1 d . . .
H14A H 0.7494 0.3589 0.1413 0.083 Uiso 1 1 calc R . .
H14B H 0.8069 0.3277 0.0571 0.083 Uiso 1 1 calc R . .
H14C H 0.7450 0.2406 0.1260 0.083 Uiso 1 1 calc R . .
C1A C 0.2521(2) 0.10094(19) 0.27330(13) 0.0282(4) Uani 1 1 d . . .
C2A C 0.1262(2) 0.1290(2) 0.30521(16) 0.0417(6) Uani 1 1 d . . .
H2A H 0.0712 0.2054 0.2862 0.050 Uiso 1 1 calc R . .
C3A C 0.0810(3) 0.0451(3) 0.36494(18) 0.0505(7) Uani 1 1 d . . .
H3A H -0.0041 0.0652 0.3862 0.061 Uiso 1 1 calc R . .
C4A C 0.1600(3) -0.0669(3) 0.39306(17) 0.0529(8) Uani 1 1 d . . .
H4A H 0.1295 -0.1231 0.4339 0.063 Uiso 1 1 calc R . .
C5A C 0.2831(3) -0.0960(3) 0.36131(19) 0.0553(8) Uani 1 1 d . . .
H5A H 0.3370 -0.1731 0.3798 0.066 Uiso 1 1 calc R . .
C6A C 0.3297(3) -0.0130(2) 0.30193(17) 0.0428(6) Uani 1 1 d . . .
H6A H 0.4149 -0.0344 0.2810 0.051 Uiso 1 1 calc R . .
C1B C 0.4584(2) 0.13710(19) 0.15014(13) 0.0272(4) Uani 1 1 d . . .
C2B C 0.5595(2) 0.0817(2) 0.19397(15) 0.0345(5) Uani 1 1 d . . .
H2B H 0.5485 0.0859 0.2476 0.041 Uiso 1 1 calc R . .
C3B C 0.6756(2) 0.0207(2) 0.16013(17) 0.0404(6) Uani 1 1 d . . .
H3B H 0.7419 -0.0178 0.1912 0.048 Uiso 1 1 calc R . .
C4B C 0.6944(2) 0.0162(2) 0.08089(17) 0.0424(6) Uani 1 1 d . . .
H4B H 0.7735 -0.0247 0.0577 0.051 Uiso 1 1 calc R . .
C5B C 0.5972(3) 0.0718(3) 0.03623(17) 0.0461(6) Uani 1 1 d . . .
H5B H 0.6101 0.0691 -0.0179 0.055 Uiso 1 1 calc R . .
C6B C 0.4792(2) 0.1323(2) 0.06993(14) 0.0368(5) Uani 1 1 d . . .
H6B H 0.4133 0.1699 0.0385 0.044 Uiso 1 1 calc R . .
C1C C 0.21014(19) 0.25855(19) 0.11854(13) 0.0267(4) Uani 1 1 d . . .
C2C C 0.1596(2) 0.1775(2) 0.10902(14) 0.0337(5) Uani 1 1 d . . .
H2C H 0.1681 0.1038 0.1469 0.040 Uiso 1 1 calc R . .
C3C C 0.0967(2) 0.2048(2) 0.04381(15) 0.0384(5) Uani 1 1 d . . .
H3C H 0.0621 0.1497 0.0383 0.046 Uiso 1 1 calc R . .
C4C C 0.0846(2) 0.3118(2) -0.01292(15) 0.0372(5) Uani 1 1 d . . .
H4C H 0.0418 0.3300 -0.0569 0.045 Uiso 1 1 calc R . .
C5C C 0.1362(2) 0.3921(2) -0.00440(14) 0.0361(5) Uani 1 1 d . . .
H5C H 0.1297 0.4646 -0.0434 0.043 Uiso 1 1 calc R . .
C6C C 0.1975(2) 0.3666(2) 0.06117(14) 0.0309(5) Uani 1 1 d . . .
H6C H 0.2306 0.4226 0.0669 0.037 Uiso 1 1 calc R . .
C1D C 0.28053(19) 0.57179(18) 0.36811(13) 0.0250(4) Uani 1 1 d . . .
C2D C 0.3645(2) 0.5804(2) 0.40936(14) 0.0314(5) Uani 1 1 d . . .
H2D H 0.4423 0.5881 0.3821 0.038 Uiso 1 1 calc R . .
C3D C 0.3345(3) 0.5779(2) 0.49105(15) 0.0406(6) Uani 1 1 d . . .
H3D H 0.3923 0.5839 0.5184 0.049 Uiso 1 1 calc R . .
C4D C 0.2213(3) 0.5668(2) 0.53189(15) 0.0405(6) Uani 1 1 d . . .
H4D H 0.2016 0.5652 0.5869 0.049 Uiso 1 1 calc R . .
C5D C 0.1370(2) 0.5582(2) 0.49159(14) 0.0347(5) Uani 1 1 d . . .
H5D H 0.0593 0.5507 0.5193 0.042 Uiso 1 1 calc R . .
C6D C 0.1657(2) 0.5604(2) 0.41040(14) 0.0298(5) Uani 1 1 d . . .
H6D H 0.1074 0.5541 0.3836 0.036 Uiso 1 1 calc R . .
C1E C 0.2016(2) 0.69610(19) 0.21209(13) 0.0269(4) Uani 1 1 d . . .
C2E C 0.1273(2) 0.7881(2) 0.24809(15) 0.0351(5) Uani 1 1 d . . .
H2E H 0.1310 0.7813 0.3022 0.042 Uiso 1 1 calc R . .
C3E C 0.0474(2) 0.8903(2) 0.20470(18) 0.0451(6) Uani 1 1 d . . .
H3E H -0.0030 0.9520 0.2296 0.054 Uiso 1 1 calc R . .
C4E C 0.0418(3) 0.9013(2) 0.12535(18) 0.0460(7) Uani 1 1 d . . .
H4E H -0.0130 0.9700 0.0963 0.055 Uiso 1 1 calc R . .
C5E C 0.1168(3) 0.8112(2) 0.08875(16) 0.0424(6) Uani 1 1 d . . .
H5E H 0.1143 0.8194 0.0343 0.051 Uiso 1 1 calc R . .
C6E C 0.1957(2) 0.7087(2) 0.13148(14) 0.0343(5) Uani 1 1 d . . .
H6E H 0.2456 0.6472 0.1061 0.041 Uiso 1 1 calc R . .
C1G C 0.4574(2) 0.6135(2) 0.22764(13) 0.0285(4) Uani 1 1 d . . .
C2G C 0.4463(2) 0.7335(2) 0.19340(16) 0.0409(6) Uani 1 1 d . . .
H2G H 0.3667 0.7890 0.1858 0.049 Uiso 1 1 calc R . .
C3G C 0.5505(3) 0.7727(3) 0.17022(17) 0.0497(7) Uani 1 1 d . . .
H3G H 0.5411 0.8541 0.1470 0.060 Uiso 1 1 calc R . .
C4G C 0.6676(3) 0.6926(3) 0.18114(17) 0.0478(7) Uani 1 1 d . . .
H4G H 0.7383 0.7192 0.1657 0.057 Uiso 1 1 calc R . .
C5G C 0.6810(2) 0.5741(3) 0.2146(2) 0.0509(7) Uani 1 1 d . . .
H5G H 0.7611 0.5194 0.2222 0.061 Uiso 1 1 calc R . .
C6G C 0.5769(2) 0.5339(2) 0.23749(18) 0.0427(6) Uani 1 1 d . . .
H6G H 0.5875 0.4522 0.2599 0.051 Uiso 1 1 calc R . .

loop_
_atom_site_aniso_label
_atom_site_aniso_U_11
_atom_site_aniso_U_22
_atom_site_aniso_U_33
_atom_site_aniso_U_23
_atom_site_aniso_U_13
_atom_site_aniso_U_12
I1 0.02016(7) 0.03014(8) 0.03185(8) -0.00772(6) -0.00590(5) -0.00537(5)
Ru1 0.01756(8) 0.02229(8) 0.01942(8) -0.00576(6) -0.00238(6) -0.00541(6)
N1 0.0276(9) 0.0269(9) 0.0237(9) -0.0041(7) -0.0061(7) -0.0057(7)
O1 0.0211(7) 0.0317(8) 0.0295(8) -0.0094(6) -0.0002(6) -0.0086(6)
O2 0.0285(8) 0.0378(9) 0.0242(7) -0.0033(6) -0.0012(6) -0.0124(7)
P1 0.0230(3) 0.0233(3) 0.0238(3) -0.0068(2) -0.0044(2) -0.0059(2)
P2 0.0207(2) 0.0236(3) 0.0238(3) -0.0069(2) -0.0036(2) -0.0067(2)
S1 0.0262(3) 0.0442(3) 0.0246(3) -0.0046(2) -0.0008(2) -0.0106(2)
C1 0.0230(10) 0.0225(10) 0.0260(10) -0.0080(8) -0.0026(8) -0.0057(8)
C2 0.0376(12) 0.0259(11) 0.0230(10) -0.0032(8) -0.0075(9) -0.0021(9)
C3 0.0517(16) 0.0519(16) 0.0324(13) -0.0058(12) -0.0150(12) -0.0139(13)
C4 0.073(2) 0.0622(19) 0.0263(13) -0.0072(12) -0.0167(13) -0.0120(16)
C5 0.0581(18) 0.0528(17) 0.0235(12) -0.0045(11) -0.0007(12) 0.0019(14)
C6 0.0413(14) 0.0448(15) 0.0281(12) -0.0011(11) 0.0010(10) 0.0010(12)
C7 0.0343(12) 0.0297(11) 0.0237(11) -0.0033(9) -0.0050(9) -0.0003(9)
C8 0.0271(11) 0.0441(14) 0.0321(13) -0.0056(11) -0.0093(10) -0.0100(10)
C9A 0.031(3) 0.048(4) 0.036(4) -0.007(3) -0.016(3) 0.006(2)
C10A 0.052(3) 0.071(4) 0.111(6) -0.022(4) -0.030(4) 0.017(3)
C11A 0.052(3) 0.071(4) 0.111(6) -0.022(4) -0.030(4) 0.017(3)
C9B 0.033(3) 0.089(5) 0.058(5) -0.049(4) -0.014(3) 0.000(3)
C10B 0.058(4) 0.115(6) 0.139(8) 0.031(5) 0.026(4) 0.025(4)
C11B 0.058(4) 0.115(6) 0.139(8) 0.031(5) 0.026(4) 0.025(4)
C12 0.0282(11) 0.0391(13) 0.0280(11) -0.0092(10) 0.0030(9) -0.0142(10)
C13 0.0368(15) 0.094(3) 0.0412(16) -0.0073(16) 0.0113(12) -0.0230(16)
C14 0.0295(13) 0.0666(19) 0.068(2) -0.0282(16) 0.0157(13) -0.0166(13)
C1A 0.0351(12) 0.0269(11) 0.0266(11) -0.0066(9) -0.0057(9) -0.0132(9)
C2A 0.0389(14) 0.0365(13) 0.0462(15) -0.0080(11) -0.0001(11) -0.0129(11)
C3A 0.0487(16) 0.0586(18) 0.0483(16) -0.0103(14) 0.0068(13) -0.0316(14)
C4A 0.075(2) 0.0546(18) 0.0389(15) 0.0041(13) -0.0106(14) -0.0424(17)
C5A 0.0623(19) 0.0362(14) 0.0618(19) 0.0124(13) -0.0236(16) -0.0196(14)
C6A 0.0416(14) 0.0355(13) 0.0469(15) -0.0013(11) -0.0095(12) -0.0119(11)
C1B 0.0264(10) 0.0241(10) 0.0310(11) -0.0087(9) -0.0041(9) -0.0059(8)
C2B 0.0303(12) 0.0367(13) 0.0358(12) -0.0113(10) -0.0072(10) -0.0060(10)
C3B 0.0274(12) 0.0373(13) 0.0549(16) -0.0133(12) -0.0095(11) -0.0042(10)
C4B 0.0282(12) 0.0384(14) 0.0580(17) -0.0201(12) 0.0070(11) -0.0081(10)
C5B 0.0421(15) 0.0554(17) 0.0390(14) -0.0205(13) 0.0080(11) -0.0136(13)
C6B 0.0337(12) 0.0434(14) 0.0305(12) -0.0119(10) -0.0021(10) -0.0078(11)
C1C 0.0236(10) 0.0301(11) 0.0265(10) -0.0101(9) -0.0042(8) -0.0053(8)
C2C 0.0352(12) 0.0327(12) 0.0369(13) -0.0086(10) -0.0100(10) -0.0113(10)
C3C 0.0352(13) 0.0457(14) 0.0433(14) -0.0162(11) -0.0102(11) -0.0157(11)
C4C 0.0307(12) 0.0513(15) 0.0319(12) -0.0137(11) -0.0094(10) -0.0093(11)
C5C 0.0332(12) 0.0422(13) 0.0288(12) -0.0053(10) -0.0068(10) -0.0081(10)
C6C 0.0295(11) 0.0323(12) 0.0322(12) -0.0091(9) -0.0065(9) -0.0088(9)
C1D 0.0261(10) 0.0220(10) 0.0268(10) -0.0074(8) -0.0047(8) -0.0053(8)
C2D 0.0306(11) 0.0353(12) 0.0321(12) -0.0087(10) -0.0084(9) -0.0120(9)
C3D 0.0450(14) 0.0504(15) 0.0349(13) -0.0137(11) -0.0137(11) -0.0171(12)
C4D 0.0506(15) 0.0456(14) 0.0268(12) -0.0122(11) -0.0041(11) -0.0146(12)
C5D 0.0335(12) 0.0372(13) 0.0325(12) -0.0131(10) 0.0023(10) -0.0101(10)
C6D 0.0266(11) 0.0334(12) 0.0321(11) -0.0130(9) -0.0030(9) -0.0088(9)
C1E 0.0251(10) 0.0241(10) 0.0323(11) -0.0035(9) -0.0076(9) -0.0090(8)
C2E 0.0326(12) 0.0292(11) 0.0404(13) -0.0082(10) -0.0044(10) -0.0065(9)
C3E 0.0376(14) 0.0268(12) 0.0622(18) -0.0072(12) -0.0053(12) -0.0036(10)
C4E 0.0382(14) 0.0336(13) 0.0615(18) 0.0069(12) -0.0238(13) -0.0106(11)
C5E 0.0472(15) 0.0386(14) 0.0426(14) 0.0035(11) -0.0216(12) -0.0165(12)
C6E 0.0371(13) 0.0321(12) 0.0354(12) -0.0056(10) -0.0124(10) -0.0103(10)
C1G 0.0270(11) 0.0346(12) 0.0281(11) -0.0115(9) -0.0007(9) -0.0131(9)
C2G 0.0388(14) 0.0414(14) 0.0432(14) -0.0031(11) -0.0043(11) -0.0197(11)
C3G 0.0530(17) 0.0526(17) 0.0494(16) -0.0042(13) -0.0006(13) -0.0337(14)
C4G 0.0423(15) 0.0711(19) 0.0485(16) -0.0306(14) 0.0135(12) -0.0380(14)
C5G 0.0259(12) 0.0588(18) 0.080(2) -0.0373(16) 0.0013(13) -0.0158(12)
C6G 0.0261(12) 0.0414(14) 0.0661(18) -0.0207(13) -0.0035(11) -0.0122(10)

loop_
_atom_type_symbol
_atom_type_description
_atom_type_scat_dispersion_real
_atom_type_scat_dispersion_imag
_atom_type_scat_source
C C 0.0033 0.0016 'International Tables Vol C Tables 4.2.6.8 and 6.1.1.4'
H H 0.0000 0.0000 'International Tables Vol C Tables 4.2.6.8 and 6.1.1.4'
N N 0.0061 0.0033 'International Tables Vol C Tables 4.2.6.8 and 6.1.1.4'
O O 0.0106 0.0060 'International Tables Vol C Tables 4.2.6.8 and 6.1.1.4'
P P 0.1023 0.0942 'International Tables Vol C Tables 4.2.6.8 and 6.1.1.4'
S S 0.1246 0.1234 'International Tables Vol C Tables 4.2.6.8 and 6.1.1.4'
Ru Ru -1.2594 0.8363 'International Tables Vol C Tables 4.2.6.8 and 6.1.1.4'
I I -0.4742 1.8119 'International Tables Vol C Tables 4.2.6.8 and 6.1.1.4'

loop_
_geom_angle_atom_site_label_1
_geom_angle_atom_site_label_2
_geom_angle_atom_site_label_3
_geom_angle
C1 Ru1 O1 104.50(7)
C1 Ru1 O2 163.84(7)
O1 Ru1 O2 59.55(6)
C1 Ru1 P1 97.83(6)
O1 Ru1 P1 89.79(4)
O2 Ru1 P1 85.40(4)
C1 Ru1 P2 91.48(6)
O1 Ru1 P2 91.19(4)
O2 Ru1 P2 86.60(4)
P1 Ru1 P2 170.085(19)
C1 Ru1 C12 134.28(8)
O1 Ru1 C12 29.83(7)
O2 Ru1 C12 29.72(6)
P1 Ru1 C12 87.26(5)
P2 Ru1 C12 88.68(5)
C1 Ru1 I1 91.41(6)
O1 Ru1 I1 164.09(4)
O2 Ru1 I1 104.57(4)
P1 Ru1 I1 87.709(15)
P2 Ru1 I1 88.657(14)
C12 Ru1 I1 134.28(5)
C1 N1 C2 117.03(18)
C1 N1 C8 122.79(19)
C2 N1 C8 120.17(19)
C12 O1 Ru1 93.50(13)
C12 O2 Ru1 88.75(13)
C1C P1 C1A 102.30(10)
C1C P1 C1B 100.01(10)
C1A P1 C1B 104.12(10)
C1C P1 Ru1 116.52(7)
C1A P1 Ru1 118.41(7)
C1B P1 Ru1 113.13(7)
C1D P2 C1E 103.87(10)
C1D P2 C1G 102.50(10)
C1E P2 C1G 99.22(10)
C1D P2 Ru1 114.63(7)
C1E P2 Ru1 113.61(7)
C1G P2 Ru1 120.64(7)
C7 S1 C1 94.27(11)
N1 C1 S1 106.55(15)
N1 C1 Ru1 128.79(15)
S1 C1 Ru1 124.27(11)
C7 C2 C3 120.3(2)
C7 C2 N1 112.38(19)
C3 C2 N1 127.2(2)
C4 C3 C2 118.0(3)
C5 C4 C3 121.5(3)
C6 C5 C4 120.7(3)
C5 C6 C7 118.3(3)
C2 C7 C6 121.2(2)
C2 C7 S1 109.28(16)
C6 C7 S1 129.2(2)
N1 C8 C9A 110.6(3)
N1 C8 C9B 117.7(3)
C9A C8 C9B 32.3(3)
C10A C9A C8 113.2(6)
C10A C9A C11A 112.9(7)
C8 C9A C11A 106.2(5)
C11B C9B C10B 108.3(6)
C11B C9B C8 113.0(7)
C10B C9B C8 112.1(7)
O2 C12 O1 118.19(19)
O2 C12 C13 120.8(2)
O1 C12 C13 121.0(2)
O2 C12 Ru1 61.53(11)
O1 C12 Ru1 56.66(10)
C13 C12 Ru1 177.7(2)
C14 C13 C12 116.2(2)
C6A C1A C2A 118.0(2)
C6A C1A P1 123.77(19)
C2A C1A P1 118.21(18)
C3A C2A C1A 120.6(3)
C4A C3A C2A 120.4(3)
C5A C4A C3A 119.5(3)
C4A C5A C6A 120.8(3)
C1A C6A C5A 120.7(3)
C2B C1B C6B 117.8(2)
C2B C1B P1 119.19(17)
C6B C1B P1 122.99(17)
C3B C2B C1B 121.4(2)
C4B C3B C2B 120.1(2)
C5B C4B C3B 119.6(2)
C4B C5B C6B 120.9(3)
C5B C6B C1B 120.3(2)
C2C C1C C6C 118.8(2)
C2C C1C P1 121.10(17)
C6C C1C P1 119.79(17)
C3C C2C C1C 120.4(2)
C4C C3C C2C 120.7(2)
C3C C4C C5C 119.3(2)
C4C C5C C6C 120.6(2)
C5C C6C C1C 120.4(2)
C2D C1D C6D 118.3(2)
C2D C1D P2 123.24(17)
C6D C1D P2 118.27(16)
C1D C2D C3D 120.5(2)
C4D C3D C2D 120.6(2)
C3D C4D C5D 119.5(2)
C4D C5D C6D 120.5(2)
C5D C6D C1D 120.6(2)
C2E C1E C6E 118.8(2)
C2E C1E P2 123.08(18)
C6E C1E P2 117.92(17)
C1E C2E C3E 120.4(2)
C4E C3E C2E 120.2(3)
C3E C4E C5E 119.7(2)
C4E C5E C6E 120.6(3)
C5E C6E C1E 120.2(2)
C2G C1G C6G 117.7(2)
C2G C1G P2 120.89(18)
C6G C1G P2 121.36(18)
C3G C2G C1G 121.3(3)
C4G C3G C2G 120.0(3)
C5G C4G C3G 119.8(2)
C4G C5G C6G 120.5(3)
C5G C6G C1G 120.7(3)

loop_
_geom_bond_atom_site_label_1
_geom_bond_atom_site_label_2
_geom_bond_distance
I1 Ru1 2.7412(4)
Ru1 C1 1.976(2)
Ru1 O1 2.1336(14)
Ru1 O2 2.2413(15)
Ru1 P1 2.3846(6)
Ru1 P2 2.4031(6)
Ru1 C12 2.549(2)
N1 C1 1.367(3)
N1 C2 1.403(3)
N1 C8 1.457(3)
O1 C12 1.271(3)
O2 C12 1.264(3)
P1 C1C 1.833(2)
P1 C1A 1.839(2)
P1 C1B 1.840(2)
P2 C1D 1.832(2)
P2 C1E 1.833(2)
P2 C1G 1.853(2)
S1 C7 1.734(2)
S1 C1 1.753(2)
C2 C7 1.380(3)
C2 C3 1.397(3)
C3 C4 1.385(4)
C4 C5 1.382(5)
C5 C6 1.378(4)
C6 C7 1.394(3)
C8 C9A 1.523(6)
C8 C9B 1.534(6)
C9A C10A 1.452(11)
C9A C11A 1.524(10)
C9B C11B 1.472(10)
C9B C10B 1.475(12)
C12 C13 1.500(3)
C13 C14 1.490(4)
C1A C6A 1.384(3)
C1A C2A 1.392(3)
C2A C3A 1.390(4)
C3A C4A 1.372(4)
C4A C5A 1.363(5)
C5A C6A 1.388(4)
C1B C2B 1.394(3)
C1B C6B 1.395(3)
C2B C3B 1.382(3)
C3B C4B 1.378(4)
C4B C5B 1.368(4)
C5B C6B 1.394(3)
C1C C2C 1.390(3)
C1C C6C 1.392(3)
C2C C3C 1.388(3)
C3C C4C 1.379(4)
C4C C5C 1.382(4)
C5C C6C 1.387(3)
C1D C2D 1.384(3)
C1D C6D 1.399(3)
C2D C3D 1.396(3)
C3D C4D 1.374(4)
C4D C5D 1.376(3)
C5D C6D 1.387(3)
C1E C2E 1.387(3)
C1E C6E 1.396(3)
C2E C3E 1.391(3)
C3E C4E 1.377(4)
C4E C5E 1.378(4)
C5E C6E 1.382(3)
C1G C2G 1.392(3)
C1G C6G 1.392(3)
C2G C3G 1.386(4)
C3G C4G 1.376(4)
C4G C5G 1.369(4)
C5G C6G 1.392(3)
